data_7706551
loop_
_publ_author_name
'M\;aczka, Miros\/law'
'Stefa\'nska, Dagmara'
'Ptak, Maciej'
'G\;agor, Anna'
'Pikul, Adam'
'Sieradzki, Adam'

_publ_section_title
;
 Cadmium and manganese hypophosphite perovskites templated by
 formamidinium cations: dielectric, optical and magnetic properties.
;
_journal_issue 7
_journal_name_full 'Dalton transactions (Cambridge, England : 2003)'
_journal_page_first 2639
_journal_page_last 2647
_journal_paper_doi 10.1039/d0dt03995k
_journal_volume 50
_journal_year 2021
_chemical_formula_sum 'C H11 Cd N2 O6 P3'
_chemical_formula_weight 352.43
_space_group_crystal_system monoclinic
_space_group_IT_number 14
_space_group_name_Hall '-P 2yn'
_space_group_name_H-M_alt 'P 1 21/n 1'
_atom_sites_solution_hydrogens mixed
_audit_creation_method SHELXL-2018/3
_audit_update_record
;
2020-12-18 deposited with the CCDC.	2021-02-01 downloaded from the CCDC.
;
_cell_angle_alpha 90
_cell_angle_beta 103.390(4)
_cell_angle_gamma 90
_cell_formula_units_Z 4
_cell_length_a 13.7142(2)
_cell_length_b 10.3493(3)
_cell_length_c 7.4175(5)
_cell_measurement_reflns_used 8167
_cell_measurement_temperature 100.00(10)
_cell_measurement_theta_max 29.1480
_cell_measurement_theta_min 3.4660
_cell_volume 1024.16(8)
_computing_cell_refinement 'CrysAlisPro 1.171.38.41 (Rigaku OD, 2015)'
_computing_data_collection 'CrysAlisPro 1.171.38.41 (Rigaku OD, 2015)'
_computing_data_reduction 'CrysAlisPro 1.171.38.41 (Rigaku OD, 2015)'
_computing_molecular_graphics 'Diamond Version 3.2k (Crystal Impact GbR)'
_computing_structure_refinement 'SHELXL-2018/3 (Sheldrick, 2018)'
_computing_structure_solution 'SHELXT 2014/5 (Sheldrick, 2014)'
_diffrn_ambient_environment N~2~
_diffrn_ambient_temperature 100.00(10)
_diffrn_detector 'CCD plate'
_diffrn_detector_area_resol_mean 10.6249
_diffrn_detector_type Atlas
_diffrn_measured_fraction_theta_full 0.999
_diffrn_measured_fraction_theta_max 1.000
_diffrn_measurement_device 'four-circle diffractometer'
_diffrn_measurement_device_type 'Xcalibur, Atlas'
_diffrn_radiation_monochromator graphite
_diffrn_radiation_probe x-ray
_diffrn_radiation_type 'Mo K\a'
_diffrn_radiation_wavelength 0.71073
_diffrn_reflns_av_R_equivalents 0.0429
_diffrn_reflns_av_unetI/netI 0.0184
_diffrn_reflns_Laue_measured_fraction_full 0.999
_diffrn_reflns_Laue_measured_fraction_max 1.000
_diffrn_reflns_limit_h_max 17
_diffrn_reflns_limit_h_min -17
_diffrn_reflns_limit_k_max 12
_diffrn_reflns_limit_k_min -12
_diffrn_reflns_limit_l_max 9
_diffrn_reflns_limit_l_min -9
_diffrn_reflns_number 24121
_diffrn_reflns_point_group_measured_fraction_full 0.999
_diffrn_reflns_point_group_measured_fraction_max 1.000
_diffrn_reflns_theta_full 25.000
_diffrn_reflns_theta_max 26.369
_diffrn_reflns_theta_min 2.491
_diffrn_source 'fine-focus sealed X-ray tube'
_diffrn_source_type 'Enhance (Mo) X-ray Source'
_exptl_absorpt_coefficient_mu 2.602
_exptl_absorpt_correction_T_max 1.00000
_exptl_absorpt_correction_T_min 0.77983
_exptl_absorpt_correction_type multi-scan
_exptl_absorpt_process_details
;
CrysAlisPro 1.171.38.41 (Rigaku Oxford Diffraction, 2015)
Empirical absorption correction using spherical harmonics,
 implemented in SCALE3 ABSPACK scaling algorithm.
;
_exptl_crystal_colour colourless
_exptl_crystal_density_diffrn 2.286
_exptl_crystal_description prism
_exptl_crystal_F_000 688
_exptl_crystal_preparation 'Magnetic properties'
_exptl_crystal_size_max 0.18
_exptl_crystal_size_mid 0.13
_exptl_crystal_size_min 0.08
_refine_diff_density_max 0.831
_refine_diff_density_min -0.605
_refine_diff_density_rms 0.098
_refine_ls_extinction_method none
_refine_ls_goodness_of_fit_ref 1.079
_refine_ls_hydrogen_treatment mixed
_refine_ls_matrix_type full
_refine_ls_number_parameters 155
_refine_ls_number_reflns 2090
_refine_ls_number_restraints 0
_refine_ls_restrained_S_all 1.079
_refine_ls_R_factor_all 0.0360
_refine_ls_R_factor_gt 0.0274
_refine_ls_shift/su_max 0.001
_refine_ls_shift/su_mean 0.000
_refine_ls_structure_factor_coef Fsqd
_refine_ls_weighting_details 'w=1/[\s^2^(Fo^2^)+(0.0182P)^2^+2.2267P] where P=(Fo^2^+2Fc^2^)/3'
_refine_ls_weighting_scheme calc
_refine_ls_wR_factor_gt 0.0544
_refine_ls_wR_factor_ref 0.0574
_reflns_Friedel_coverage 0.000
_reflns_number_gt 1644
_reflns_number_total 2090
_reflns_threshold_expression 'I > 2\s(I)'
_cod_data_source_file d0dt03995k2.cif
_cod_data_source_block PhaseII
_cod_depositor_comments 'Adding full bibliography for 7706551--7706552.cif.'
_cod_original_sg_symbol_H-M 'P 21/n'
_cod_database_code 7706551
_shelx_shelxl_version_number 2018/3
_shelx_space_group_comment
;
The symmetry employed for this shelxl refinement is uniquely defined
by the following loop, which should always be used as a source of
symmetry information in preference to the above space-group names.
They are only intended as comments.
;
_oxdiff_exptl_absorpt_empirical_full_min 0.888
_oxdiff_exptl_absorpt_empirical_full_max 1.196
_oxdiff_exptl_absorpt_empirical_details
;
Empirical correction (ABSPACK) includes:
- Absorption correction using spherical harmonics
- Frame scaling
;

loop_
_space_group_symop_operation_xyz
'x, y, z'
'-x+1/2, y+1/2, -z+1/2'
'-x, -y, -z'
'x-1/2, -y-1/2, z-1/2'

loop_
_atom_site_label
_atom_site_type_symbol
_atom_site_fract_x
_atom_site_fract_y
_atom_site_fract_z
_atom_site_U_iso_or_equiv
_atom_site_adp_type
_atom_site_occupancy
_atom_site_site_symmetry_order
_atom_site_calc_flag
_atom_site_refinement_flags_posn
_atom_site_refinement_flags_adp
_atom_site_refinement_flags_occupancy
_atom_site_disorder_assembly
_atom_site_disorder_group
Cd1 Cd 0.75152(2) 0.74634(2) 0.49989(4) 0.01122(8) Uani 1 1 d . . . . .
P1 P 0.50014(6) 0.68584(7) 0.24787(13) 0.01525(17) Uani 1 1 d . . . . .
P2 P 0.73386(6) 0.57390(8) 0.88795(12) 0.01410(19) Uani 1 1 d . . . . .
P3 P 0.76632(6) 0.92064(8) 0.11188(12) 0.01429(19) Uani 1 1 d . . . . .
O1 O 0.59576(19) 0.7580(3) 0.3095(4) 0.0344(8) Uani 1 1 d . . . . .
O2 O 0.40902(18) 0.7678(3) 0.1850(4) 0.0292(6) Uani 1 1 d . . . . .
O3 O 0.68294(16) 0.6443(2) 0.7124(3) 0.0148(5) Uani 1 1 d . . . . .
O4 O 0.77207(19) 0.4402(2) 0.8676(3) 0.0217(6) Uani 1 1 d . . . . .
O5 O 0.81844(16) 0.8517(2) 0.2878(3) 0.0150(5) Uani 1 1 d . . . . .
O6 O 0.72277(18) 1.0517(2) 0.1302(3) 0.0211(6) Uani 1 1 d . . . . .
H1 H 0.696(3) 0.841(3) 0.026(5) 0.025 Uiso 1 1 d . U . . .
H2 H 0.829(3) 0.930(3) 0.003(5) 0.025 Uiso 1 1 d . U . . .
H3 H 0.668(3) 0.567(3) 0.989(5) 0.025 Uiso 1 1 d . U . . .
H4 H 0.806(3) 0.640(3) 0.974(5) 0.025 Uiso 1 1 d . U . . .
H5 H 0.507(3) 0.602(3) 0.124(5) 0.025 Uiso 1 1 d . U . . .
H6 H 0.492(3) 0.608(3) 0.378(5) 0.025 Uiso 1 1 d . U . . .
N1A N 0.9993(2) 0.2572(2) 0.7525(5) 0.0190(6) Uani 0.565(12) 1 d . . P A 1
H1A1 H 1.053401 0.234507 0.721191 0.023 Uiso 0.565(12) 1 calc R U P A 1
H1A2 H 0.960355 0.199389 0.780945 0.023 Uiso 0.565(12) 1 calc R U P A 1
N2A N 1.0313(5) 0.4718(6) 0.7160(8) 0.026(2) Uani 0.565(12) 1 d . . P A 1
H2A1 H 1.086005 0.453203 0.683918 0.031 Uiso 0.565(12) 1 calc R U P A 1
H2A2 H 1.013386 0.551133 0.720633 0.031 Uiso 0.565(12) 1 calc R U P A 1
C1A C 0.9760(7) 0.3807(9) 0.7570(10) 0.015(2) Uani 0.565(12) 1 d . . P A 1
H1A H 0.917153 0.403016 0.791282 0.018 Uiso 0.565(12) 1 calc R U P A 1
N1B N 0.9993(2) 0.2572(2) 0.7525(5) 0.0190(6) Uani 0.435(12) 1 d . . P A 2
H1B1 H 0.944813 0.233836 0.781907 0.023 Uiso 0.435(12) 1 calc R U P A 2
H1B2 H 1.039623 0.199828 0.727653 0.023 Uiso 0.435(12) 1 calc R U P A 2
N2B N 0.9626(7) 0.4700(9) 0.7819(11) 0.032(3) Uani 0.435(12) 1 d . . P A 2
H2B1 H 0.907696 0.449173 0.811605 0.039 Uiso 0.435(12) 1 calc R U P A 2
H2B2 H 0.978483 0.550084 0.776386 0.039 Uiso 0.435(12) 1 calc R U P A 2
C1B C 1.0211(9) 0.3814(14) 0.7456(14) 0.022(3) Uani 0.435(12) 1 d . . P A 2
H1B H 1.080246 0.405329 0.713620 0.026 Uiso 0.435(12) 1 calc R U P A 2

loop_
_atom_site_aniso_label
_atom_site_aniso_U_11
_atom_site_aniso_U_22
_atom_site_aniso_U_33
_atom_site_aniso_U_23
_atom_site_aniso_U_13
_atom_site_aniso_U_12
Cd1 0.01119(13) 0.01086(12) 0.01187(13) 0.00099(7) 0.00319(9) -0.00276(8)
P1 0.0136(4) 0.0140(4) 0.0176(4) 0.0004(4) 0.0024(3) 0.0005(3)
P2 0.0187(5) 0.0105(4) 0.0137(5) 0.0004(3) 0.0049(4) 0.0010(3)
P3 0.0185(4) 0.0113(4) 0.0140(5) 0.0008(3) 0.0056(4) 0.0018(3)
O1 0.0163(13) 0.0471(19) 0.0334(19) 0.0175(12) -0.0071(12) -0.0107(11)
O2 0.0170(13) 0.0355(15) 0.0292(17) -0.0122(12) -0.0066(12) 0.0104(11)
O3 0.0139(12) 0.0162(11) 0.0159(13) 0.0034(9) 0.0064(10) -0.0004(9)
O4 0.0329(15) 0.0128(11) 0.0238(15) 0.0035(10) 0.0153(12) 0.0070(10)
O5 0.0157(12) 0.0143(11) 0.0170(13) 0.0047(9) 0.0081(10) 0.0012(9)
O6 0.0301(14) 0.0155(12) 0.0216(15) 0.0056(10) 0.0142(11) 0.0083(10)
N1A 0.0159(15) 0.0160(14) 0.0255(16) 0.0010(12) 0.0054(12) 0.0017(11)
N2A 0.037(4) 0.009(3) 0.038(4) -0.002(3) 0.022(3) -0.002(3)
C1A 0.013(4) 0.020(5) 0.015(4) 0.001(3) 0.008(3) 0.000(4)
N1B 0.0159(15) 0.0160(14) 0.0255(16) 0.0010(12) 0.0054(12) 0.0017(11)
N2B 0.047(6) 0.020(5) 0.034(5) 0.002(4) 0.018(4) 0.001(4)
C1B 0.012(6) 0.037(8) 0.019(5) -0.003(4) 0.009(5) -0.005(6)

loop_
_atom_type_symbol
_atom_type_description
_atom_type_scat_dispersion_real
_atom_type_scat_dispersion_imag
_atom_type_scat_source
C C 0.0033 0.0016 'International Tables Vol C Tables 4.2.6.8 and 6.1.1.4'
H H 0.0000 0.0000 'International Tables Vol C Tables 4.2.6.8 and 6.1.1.4'
Cd Cd -0.8075 1.2024 'International Tables Vol C Tables 4.2.6.8 and 6.1.1.4'
N N 0.0061 0.0033 'International Tables Vol C Tables 4.2.6.8 and 6.1.1.4'
O O 0.0106 0.0060 'International Tables Vol C Tables 4.2.6.8 and 6.1.1.4'
P P 0.1023 0.0942 'International Tables Vol C Tables 4.2.6.8 and 6.1.1.4'

loop_
_geom_angle_atom_site_label_1
_geom_angle_atom_site_label_2
_geom_angle_atom_site_label_3
_geom_angle
_geom_angle_site_symmetry_1
_geom_angle_site_symmetry_3
_geom_angle_publ_flag
O1 Cd1 O3 88.59(9) . . ?
O1 Cd1 O5 90.94(9) . . ?
O3 Cd1 O5 178.95(8) . . ?
O1 Cd1 O2 178.59(11) . 4_676 ?
O3 Cd1 O2 92.23(9) . 4_676 ?
O5 Cd1 O2 88.26(9) . 4_676 ?
O1 Cd1 O4 90.81(10) . 2_656 ?
O3 Cd1 O4 89.27(8) . 2_656 ?
O5 Cd1 O4 89.80(8) . 2_656 ?
O2 Cd1 O4 90.35(10) 4_676 2_656 ?
O1 Cd1 O6 89.96(10) . 2_645 ?
O3 Cd1 O6 90.70(8) . 2_645 ?
O5 Cd1 O6 90.24(8) . 2_645 ?
O2 Cd1 O6 88.88(10) 4_676 2_645 ?
O4 Cd1 O6 179.23(10) 2_656 2_645 ?
O1 P1 O2 115.18(15) . . ?
O1 P1 H5 110.7(16) . . ?
O2 P1 H5 111.0(17) . . ?
O1 P1 H6 107.9(17) . . ?
O2 P1 H6 112.5(16) . . ?
H5 P1 H6 98(2) . . ?
O4 P2 O3 117.37(14) . . ?
O4 P2 H3 108.3(16) . . ?
O3 P2 H3 106.1(17) . . ?
O4 P2 H4 107.5(17) . . ?
O3 P2 H4 109.2(17) . . ?
H3 P2 H4 108(2) . . ?
O6 P3 O5 117.79(14) . . ?
O6 P3 H1 110.2(16) . . ?
O5 P3 H1 105.7(16) . . ?
O6 P3 H2 108.7(16) . . ?
O5 P3 H2 108.6(17) . . ?
H1 P3 H2 105(2) . . ?
P1 O1 Cd1 143.03(16) . . ?
P1 O2 Cd1 139.39(16) . 4_575 ?
P2 O3 Cd1 129.58(12) . . ?
P2 O4 Cd1 132.69(13) . 2_646 ?
P3 O5 Cd1 129.53(13) . . ?
P3 O6 Cd1 130.68(13) . 2_655 ?
C1A N1A H1A1 120.0 . . ?
C1A N1A H1A2 120.0 . . ?
H1A1 N1A H1A2 120.0 . . ?
C1A N2A H2A1 120.0 . . ?
C1A N2A H2A2 120.0 . . ?
H2A1 N2A H2A2 120.0 . . ?
N2A C1A N1A 122.9(8) . . ?
N2A C1A H1A 118.5 . . ?
N1A C1A H1A 118.5 . . ?
C1B N1B H1B1 120.0 . . ?
C1B N1B H1B2 120.0 . . ?
H1B1 N1B H1B2 120.0 . . ?
C1B N2B H2B1 120.0 . . ?
C1B N2B H2B2 120.0 . . ?
H2B1 N2B H2B2 120.0 . . ?
N2B C1B N1B 121.8(11) . . ?
N2B C1B H1B 119.1 . . ?
N1B C1B H1B 119.1 . . ?

loop_
_geom_bond_atom_site_label_1
_geom_bond_atom_site_label_2
_geom_bond_distance
_geom_bond_site_symmetry_2
_geom_bond_publ_flag
Cd1 O1 2.275(3) . ?
Cd1 O3 2.274(2) . ?
Cd1 O5 2.275(2) . ?
Cd1 O2 2.280(3) 4_676 ?
Cd1 O4 2.289(2) 2_656 ?
Cd1 O6 2.296(2) 2_645 ?
P1 O1 1.486(3) . ?
P1 O2 1.493(3) . ?
P1 H5 1.28(4) . ?
P1 H6 1.28(4) . ?
P2 O4 1.500(2) . ?
P2 O3 1.514(2) . ?
P2 H3 1.30(4) . ?
P2 H4 1.25(4) . ?
P3 O6 1.501(2) . ?
P3 O5 1.513(2) . ?
P3 H1 1.32(4) . ?
P3 H2 1.31(4) . ?
N1A C1A 1.320(10) . ?
N1A H1A1 0.8600 . ?
N1A H1A2 0.8600 . ?
N2A C1A 1.289(13) . ?
N2A H2A1 0.8600 . ?
N2A H2A2 0.8600 . ?
C1A H1A 0.9300 . ?
N1B C1B 1.324(14) . ?
N1B H1B1 0.8600 . ?
N1B H1B2 0.8600 . ?
N2B C1B 1.287(18) . ?
N2B H2B1 0.8600 . ?
N2B H2B2 0.8600 . ?
C1B H1B 0.9300 . ?

loop_
_geom_hbond_atom_site_label_D
_geom_hbond_atom_site_label_H
_geom_hbond_atom_site_label_A
_geom_hbond_distance_DH
_geom_hbond_distance_HA
_geom_hbond_distance_DA
_geom_hbond_angle_DHA
_geom_hbond_site_symmetry_A
_geom_hbond_publ_flag
N1A^a H1A1^a O5 0.86 1.99 2.820(3) 163.2 3_766 yes
N1A^a H1A2^a O3 0.86 2.06 2.825(3) 148.1 2_646 yes
N2A^a H2A1^a O6 0.86 2.01 2.852(7) 167.5 4_676 yes
N2A^a H2A2^a O1 0.86 2.29 2.966(7) 135.0 4_676 yes
N2A^a H2A2^a O2 0.86 2.34 3.154(7) 159.2 4_676 yes
C1A^a H1A^a O4 0.93 2.22 3.153(9) 175.4 . yes
N1B^b H1B1^b O3 0.86 1.99 2.825(3) 163.0 2_646 yes
N1B^b H1B2^b O5 0.86 2.05 2.820(3) 149.2 3_766 yes
N2B^b H2B1^b O4 0.86 2.00 2.846(9) 167.7 . yes
N2B^b H2B2^b O1 0.86 2.53 3.335(9) 156.0 4_676 yes
N2B^b H2B2^b O2 0.86 2.15 2.859(10) 139.6 4_676 yes
C1B^b H1B^b O6 0.93 2.23 3.156(12) 176.0 4_676 yes
